data_7016815
loop_
_publ_author_name
'Li, Bo'
'Zang, Shuang-Quan'
'Ji, Can'
'Liang, Ran'
'Hou, Hong-Wei'
'Wu, Yang-Jie'
'Mak, Thomas C. W.'

_publ_section_title
;
 Syntheses, structures and properties of silver-organic frameworks
 constructed with 1,2,3,4-benzenetetracarboxylic acid.
;
_journal_issue 39
_journal_name_full 'Dalton transactions (Cambridge, England : 2003)'
_journal_page_first 10071
_journal_page_last 10081
_journal_paper_doi 10.1039/c1dt10830a
_journal_volume 40
_journal_year 2011
_chemical_formula_sum 'C100 H108 Ag9 N17 O38'
_chemical_formula_weight 3126.86
_chemical_name_systematic
;
?
;
_space_group_IT_number 14
_symmetry_cell_setting monoclinic
_symmetry_space_group_name_Hall '-P 2ybc'
_symmetry_space_group_name_H-M 'P 1 21/c 1'
_atom_sites_solution_hydrogens geom
_atom_sites_solution_primary direct
_atom_sites_solution_secondary difmap
_audit_creation_method SHELXL-97
_cell_angle_alpha 90.00
_cell_angle_beta 107.200(7)
_cell_angle_gamma 90.00
_cell_formula_units_Z 2
_cell_length_a 14.6049(11)
_cell_length_b 17.4423(12)
_cell_length_c 22.5810(11)
_cell_measurement_reflns_used 9891
_cell_measurement_temperature 296
_cell_measurement_theta_max 29.0714
_cell_measurement_theta_min 2.9141
_cell_volume 5495.1(7)
_computing_structure_refinement 'SHELXL-97 (Sheldrick, 1997)'
_computing_structure_solution 'SHELXS-97 (Sheldrick, 1990)'
_diffrn_ambient_temperature 296
_diffrn_measured_fraction_theta_full 0.999
_diffrn_measured_fraction_theta_max 0.999
_diffrn_radiation_monochromator graphite
_diffrn_radiation_source 'fine-focus sealed tube'
_diffrn_radiation_type MoK\a
_diffrn_radiation_wavelength 0.71073
_diffrn_reflns_av_R_equivalents 0.0277
_diffrn_reflns_av_sigmaI/netI 0.0384
_diffrn_reflns_limit_h_max 17
_diffrn_reflns_limit_h_min -17
_diffrn_reflns_limit_k_max 19
_diffrn_reflns_limit_k_min -20
_diffrn_reflns_limit_l_max 26
_diffrn_reflns_limit_l_min -26
_diffrn_reflns_number 25785
_diffrn_reflns_theta_full 25.00
_diffrn_reflns_theta_max 25.00
_diffrn_reflns_theta_min 2.92
_exptl_absorpt_coefficient_mu 1.661
_exptl_absorpt_correction_T_max 0.7770
_exptl_absorpt_correction_T_min 0.7324
_exptl_absorpt_correction_type multi-scan
_exptl_absorpt_process_details SADABS(2009)
_exptl_crystal_density_diffrn 1.890
_exptl_crystal_density_method 'not measured'
_exptl_crystal_F_000 3108
_exptl_crystal_size_max 0.20
_exptl_crystal_size_mid 0.18
_exptl_crystal_size_min 0.16
_refine_diff_density_max 1.386
_refine_diff_density_min -0.481
_refine_diff_density_rms 0.096
_refine_ls_extinction_method none
_refine_ls_goodness_of_fit_ref 1.042
_refine_ls_hydrogen_treatment constr
_refine_ls_matrix_type full
_refine_ls_number_parameters 755
_refine_ls_number_reflns 9665
_refine_ls_number_restraints 13
_refine_ls_restrained_S_all 1.042
_refine_ls_R_factor_all 0.0592
_refine_ls_R_factor_gt 0.0390
_refine_ls_shift/su_max 0.001
_refine_ls_shift/su_mean 0.000
_refine_ls_structure_factor_coef Fsqd
_refine_ls_weighting_details 'calc w=1/[\s^2^(Fo^2^)+(0.0542P)^2^+4.8794P] where P=(Fo^2^+2Fc^2^)/3'
_refine_ls_weighting_scheme calc
_refine_ls_wR_factor_gt 0.1030
_refine_ls_wR_factor_ref 0.1105
_reflns_number_gt 7220
_reflns_number_total 9665
_reflns_threshold_expression >2sigma(I)
_cod_data_source_file c1dt10830a.txt
_cod_data_source_block 2
_cod_original_cell_volume 5495.1(6)
_cod_original_sg_symbol_H-M 'P 21/c'
_cod_database_code 7016815

loop_
_symmetry_equiv_pos_as_xyz
'x, y, z'
'-x, y+1/2, -z+1/2'
'-x, -y, -z'
'x, -y-1/2, z-1/2'

loop_
_atom_site_label
_atom_site_type_symbol
_atom_site_fract_x
_atom_site_fract_y
_atom_site_fract_z
_atom_site_U_iso_or_equiv
_atom_site_adp_type
_atom_site_occupancy
_atom_site_symmetry_multiplicity
_atom_site_calc_flag
_atom_site_refinement_flags
_atom_site_disorder_assembly
_atom_site_disorder_group
O6W O 0.9974(3) 0.4867(3) 0.59218(19) 0.0735(14) Uani 1 1 d . . .
H6WB H 0.9476 0.4781 0.5876 0.110 Uiso 1 1 d R . .
H6WA H 1.0409 0.4704 0.6121 0.088 Uiso 1 1 d R . .
O4W O 0.7297(4) 0.4291(4) 0.9150(2) 0.124(2) Uani 1 1 d . A 4
H4WA H 0.7091 0.4524 0.9425 0.149 Uiso 1 1 d R A 4
H4WB H 0.6952 0.4433 0.8790 0.186 Uiso 1 1 d R A 4
O5W O 0.9165(5) 0.0712(5) 0.4752(3) 0.157(3) Uani 1 1 d . . .
H5WA H 0.8644 0.0532 0.4705 0.235 Uiso 1 1 d R . .
H5WB H 0.9503 0.0374 0.4643 0.235 Uiso 1 1 d R . .
Ag4 Ag 0.89714(3) 0.24786(3) 0.470276(17) 0.05194(14) Uani 1 1 d . . 4
Ag1 Ag 0.39635(3) 0.19261(3) 0.792075(16) 0.04590(13) Uani 1 1 d . . 4
Ag2 Ag 0.65209(3) 0.19549(3) 0.886835(16) 0.04432(13) Uani 1 1 d U . 4
Ag3 Ag 0.5000 0.0000 1.0000 0.04475(16) Uani 1 2 d S . 4
Ag5 Ag 0.15646(3) 0.26023(4) 0.182783(18) 0.07002(19) Uani 1 1 d . . 4
O1 O 0.3566(2) 0.0526(2) 0.78965(15) 0.0389(8) Uani 1 1 d . . 4
O2 O 0.3179(2) -0.0217(2) 0.70555(14) 0.0417(8) Uani 1 1 d . . 4
O3 O 0.5407(2) 0.0883(2) 0.89825(14) 0.0397(7) Uani 1 1 d U . 4
O4 O 0.4865(2) -0.02982(19) 0.90567(13) 0.0358(8) Uani 1 1 d . . 4
O5 O 0.7640(2) 0.0675(2) 0.89824(14) 0.0412(8) Uani 1 1 d . B 4
O6 O 0.7184(2) -0.0384(2) 0.93749(13) 0.0397(8) Uani 1 1 d . B 4
O7 O 0.8160(2) -0.0046(2) 0.74668(16) 0.0475(9) Uani 1 1 d . C 4
O8 O 0.8367(2) -0.0770(2) 0.83031(16) 0.0519(10) Uani 1 1 d . C 4
O9 O 0.6612(4) 0.9969(4) 0.5042(3) 0.0398(16) Uani 0.50 1 d P D 4
N1 N 0.3931(3) 0.2146(2) 0.69624(16) 0.0329(9) Uani 1 1 d . . 4
N2 N 0.3953(3) 0.2819(2) 0.38643(17) 0.0338(9) Uani 1 1 d . . 4
N3 N 0.6432(3) 0.2212(2) 0.79072(16) 0.0322(9) Uani 1 1 d . . 4
N4 N 0.6619(3) 0.2805(2) 0.48389(16) 0.0349(9) Uani 1 1 d . . 4
N5 N 0.9059(3) 0.2468(2) 0.56605(17) 0.0374(10) Uani 1 1 d . . 4
N6 N 0.8930(3) 0.2541(3) 0.87529(18) 0.0393(10) Uani 1 1 d . . 4
N7 N 0.1584(3) 0.2547(3) 0.27706(17) 0.0417(11) Uani 1 1 d . . 4
N8 N 0.1478(3) 0.2399(3) 0.58702(18) 0.0445(12) Uani 1 1 d . . 4
O1W O 0.7901(4) 0.0130(3) 0.6213(2) 0.1091(19) Uani 1 1 d . . .
H1WA H 0.7876 0.0352 0.6543 0.131 Uiso 1 1 d R . .
H1WB H 0.7754 0.0391 0.5881 0.164 Uiso 1 1 d R . .
O2W O 0.7960(3) 0.0142(2) 0.17779(17) 0.0603(11) Uani 1 1 d . . .
H2WA H 0.7701 0.0165 0.2044 0.072 Uiso 1 1 d R . .
H2WB H 0.8460 0.0236 0.1875 0.090 Uiso 1 1 d R . .
O3W O 0.9646(5) -0.0102(3) 0.5937(3) 0.130(2) Uani 1 1 d . . .
H3WA H 0.9233 0.0017 0.5631 0.194 Uiso 1 1 d R . .
H3WB H 0.9420 0.0121 0.6199 0.194 Uiso 1 1 d R . .
O7W O 0.1383(3) 0.0588(3) 0.6774(2) 0.0967(18) Uani 1 1 d . . .
H7WB H 0.1917 0.0355 0.6858 0.116 Uiso 1 1 d R . .
H7WA H 0.0992 0.0387 0.6456 0.145 Uiso 1 1 d R . .
O8W O 0.0074(3) 0.0036(3) 0.7479(2) 0.0769(14) Uani 1 1 d . . .
H8WA H 0.0416 0.0297 0.7280 0.115 Uiso 1 1 d R . .
H8WB H -0.0405 0.0249 0.7454 0.115 Uiso 1 1 d R . .
O9W O 0.9354(2) 0.0953(2) 0.97492(15) 0.0519(10) Uani 1 1 d . . .
H9WB H 0.9439 0.0915 1.0063 0.078 Uiso 1 1 d R . .
H9WA H 0.9691 0.0681 0.9694 0.078 Uiso 1 1 d R . .
O10W O 0.7984(3) 0.9967(3) 0.05874(16) 0.0654(12) Uani 1 1 d . . .
H10A H 0.7585 0.9980 0.0795 0.098 Uiso 1 1 d R . .
H10B H 0.7738 0.9868 0.0271 0.098 Uiso 1 1 d R . .
C1 C 0.4831(3) -0.0118(3) 0.76389(18) 0.0260(10) Uani 1 1 d . . .
C2 C 0.5161(3) -0.0330(3) 0.7147(2) 0.0307(10) Uani 1 1 d . . .
H2 H 0.4726 -0.0420 0.6759 0.037 Uiso 1 1 calc R . .
C3 C 0.6136(3) -0.0411(3) 0.72299(19) 0.0316(11) Uani 1 1 d . . .
H3 H 0.6346 -0.0537 0.6892 0.038 Uiso 1 1 calc R . .
C4 C 0.6799(3) -0.0309(3) 0.78009(19) 0.0249(9) Uani 1 1 d . . .
C5 C 0.6483(3) -0.0122(2) 0.83056(18) 0.0243(9) Uani 1 1 d . . .
C6 C 0.5487(3) -0.0022(2) 0.82228(18) 0.0234(9) Uani 1 1 d . . .
C7 C 0.3775(3) 0.0072(3) 0.75213(19) 0.0305(11) Uani 1 1 d . . .
C8 C 0.5214(3) 0.0218(3) 0.87878(18) 0.0263(10) Uani 1 1 d . . .
C9 C 0.7169(3) 0.0060(3) 0.89427(19) 0.0273(10) Uani 1 1 d . . .
C10 C 0.7872(3) -0.0371(3) 0.7872(2) 0.0305(10) Uani 1 1 d . . .
C11 C 0.6604(4) 0.2905(3) 0.7707(2) 0.0377(12) Uani 1 1 d . . .
H11 H 0.6696 0.3316 0.7980 0.045 Uiso 1 1 calc R . 4
C12 C 0.6282(4) 0.1639(3) 0.7494(2) 0.0457(13) Uani 1 1 d . . .
H12 H 0.6146 0.1154 0.7616 0.055 Uiso 1 1 calc R . 4
C13 C 0.6321(4) 0.1731(3) 0.6901(2) 0.0383(12) Uani 1 1 d . . .
H13 H 0.6219 0.1312 0.6634 0.046 Uiso 1 1 calc R . .
C14 C 0.6510(3) 0.2444(3) 0.66930(19) 0.0264(10) Uani 1 1 d . . .
C15 C 0.6649(4) 0.3035(3) 0.7120(2) 0.0388(12) Uani 1 1 d . . .
H15 H 0.6774 0.3527 0.7006 0.047 Uiso 1 1 calc R . .
C16 C 0.6548(3) 0.2569(3) 0.60519(19) 0.0274(10) Uani 1 1 d . . .
C17 C 0.6700(4) 0.1966(3) 0.5690(2) 0.0414(13) Uani 1 1 d . . .
H17 H 0.6792 0.1472 0.5851 0.050 Uiso 1 1 calc R . .
C18 C 0.6714(4) 0.2104(3) 0.5091(2) 0.0414(13) Uani 1 1 d . . .
H18 H 0.6793 0.1690 0.4852 0.050 Uiso 1 1 calc R E 4
C19 C 0.6502(4) 0.3377(3) 0.5196(2) 0.0372(12) Uani 1 1 d . . .
H19 H 0.6447 0.3870 0.5033 0.045 Uiso 1 1 calc R . 4
C20 C 0.6458(4) 0.3289(3) 0.5788(2) 0.0373(12) Uani 1 1 d . . .
H20 H 0.6368 0.3715 0.6013 0.045 Uiso 1 1 calc R . .
C21 C 0.4097(3) 0.2848(3) 0.6769(2) 0.0349(11) Uani 1 1 d . . .
H21 H 0.4205 0.3250 0.7052 0.042 Uiso 1 1 calc R . 4
C22 C 0.4116(3) 0.3001(3) 0.6178(2) 0.0343(11) Uani 1 1 d . . .
H22 H 0.4229 0.3499 0.6069 0.041 Uiso 1 1 calc R . .
C23 C 0.3968(3) 0.2420(3) 0.57404(19) 0.0259(10) Uani 1 1 d . . .
C24 C 0.3794(4) 0.1697(3) 0.5938(2) 0.0373(12) Uani 1 1 d . . .
H24 H 0.3687 0.1285 0.5664 0.045 Uiso 1 1 calc R . .
C25 C 0.3779(4) 0.1586(3) 0.6535(2) 0.0415(12) Uani 1 1 d . . .
H25 H 0.3656 0.1095 0.6653 0.050 Uiso 1 1 calc R . 4
C26 C 0.3977(3) 0.2564(3) 0.50960(19) 0.0282(10) Uani 1 1 d . . .
C27 C 0.3747(3) 0.3271(3) 0.4815(2) 0.0290(10) Uani 1 1 d . . .
H27 H 0.3596 0.3677 0.5036 0.035 Uiso 1 1 calc R . .
C28 C 0.3741(3) 0.3377(3) 0.42107(19) 0.0300(10) Uani 1 1 d . . .
H28 H 0.3582 0.3858 0.4034 0.036 Uiso 1 1 calc R F 4
C29 C 0.4181(4) 0.2136(3) 0.4142(2) 0.0397(12) Uani 1 1 d . . .
H29 H 0.4330 0.1740 0.3910 0.048 Uiso 1 1 calc R . 4
C30 C 0.4210(4) 0.1984(3) 0.4735(2) 0.0385(12) Uani 1 1 d . . .
H30 H 0.4384 0.1500 0.4902 0.046 Uiso 1 1 calc R . .
C31 C 0.1693(4) 0.1892(4) 0.3085(2) 0.0548(16) Uani 1 1 d . . .
H31 H 0.1798 0.1447 0.2888 0.066 Uiso 1 1 calc R . 4
C32 C 0.1659(4) 0.1839(3) 0.3680(2) 0.0461(14) Uani 1 1 d . . .
H32 H 0.1765 0.1369 0.3883 0.055 Uiso 1 1 calc R . .
C33 C 0.1469(3) 0.2480(3) 0.3980(2) 0.0294(10) Uani 1 1 d . . .
C34 C 0.1349(4) 0.3162(3) 0.3654(2) 0.0408(12) Uani 1 1 d . . .
H34 H 0.1223 0.3612 0.3836 0.049 Uiso 1 1 calc R . .
C35 C 0.1417(4) 0.3173(3) 0.3060(2) 0.0465(14) Uani 1 1 d . . .
H35 H 0.1342 0.3639 0.2851 0.056 Uiso 1 1 calc R . 4
C36 C 0.1440(3) 0.2444(3) 0.4629(2) 0.0303(11) Uani 1 1 d . . .
C37 C 0.1327(4) 0.1759(3) 0.4912(2) 0.0429(13) Uani 1 1 d . . .
H37 H 0.1233 0.1304 0.4688 0.051 Uiso 1 1 calc R . .
C38 C 0.1355(4) 0.1759(3) 0.5531(2) 0.0496(14) Uani 1 1 d . . .
H38 H 0.1286 0.1296 0.5717 0.060 Uiso 1 1 calc R G 4
C39 C 0.1574(3) 0.3068(3) 0.5595(2) 0.0422(13) Uani 1 1 d . . .
H39 H 0.1657 0.3517 0.5828 0.051 Uiso 1 1 calc R . 4
C40 C 0.1552(3) 0.3110(3) 0.4994(2) 0.0374(12) Uani 1 1 d . . .
H40 H 0.1613 0.3583 0.4820 0.045 Uiso 1 1 calc R . .
C41 C 0.8907(4) 0.3108(3) 0.5932(2) 0.0446(13) Uani 1 1 d . . .
H41 H 0.8783 0.3554 0.5696 0.053 Uiso 1 1 calc R . 4
C42 C 0.8920(4) 0.3154(3) 0.6539(2) 0.0431(13) Uani 1 1 d . . .
H42 H 0.8814 0.3621 0.6708 0.052 Uiso 1 1 calc R . .
C43 C 0.9094(3) 0.2500(3) 0.6899(2) 0.0294(10) Uani 1 1 d . . .
C44 C 0.9272(4) 0.1829(3) 0.6621(2) 0.0413(12) Uani 1 1 d . . .
H44 H 0.9409 0.1376 0.6847 0.050 Uiso 1 1 calc R . .
C45 C 0.9241(4) 0.1844(3) 0.6009(2) 0.0498(14) Uani 1 1 d . . .
H45 H 0.9356 0.1389 0.5827 0.060 Uiso 1 1 calc R . 4
C46 C 0.9055(3) 0.2513(3) 0.75442(19) 0.0288(10) Uani 1 1 d . . .
C47 C 0.9184(4) 0.3185(3) 0.7891(2) 0.0467(14) Uani 1 1 d . . .
H47 H 0.9313 0.3644 0.7722 0.056 Uiso 1 1 calc R . .
C48 C 0.9118(4) 0.3166(3) 0.8482(2) 0.0491(14) Uani 1 1 d . . .
H48 H 0.9211 0.3622 0.8706 0.059 Uiso 1 1 calc R H 4
C49 C 0.8798(4) 0.1890(3) 0.8422(2) 0.0454(13) Uani 1 1 d . . .
H49 H 0.8663 0.1443 0.8605 0.054 Uiso 1 1 calc R . 4
C50 C 0.8852(4) 0.1852(3) 0.7830(2) 0.0415(13) Uani 1 1 d . . .
H50 H 0.8754 0.1387 0.7619 0.050 Uiso 1 1 calc R . .
N9 N 0.5817(10) 1.0072(8) 0.5026(7) 0.097(4) Uani 0.50 1 d PU . .
O10 O 0.4841(10) 0.9999(8) 0.4561(6) 0.134(5) Uani 0.50 1 d PU . .

loop_
_atom_site_aniso_label
_atom_site_aniso_U_11
_atom_site_aniso_U_22
_atom_site_aniso_U_33
_atom_site_aniso_U_23
_atom_site_aniso_U_13
_atom_site_aniso_U_12
O6W 0.048(2) 0.105(4) 0.060(3) 0.009(3) 0.0038(19) -0.019(3)
O4W 0.155(5) 0.153(6) 0.070(3) 0.040(4) 0.041(4) 0.019(5)
O5W 0.147(6) 0.192(8) 0.124(5) 0.016(5) 0.029(5) -0.034(6)
Ag4 0.0680(3) 0.0714(3) 0.0215(2) 0.00081(19) 0.02113(19) 0.0054(2)
Ag1 0.0700(3) 0.0511(3) 0.02314(19) -0.00363(18) 0.02398(18) -0.0035(2)
Ag2 0.0662(3) 0.0500(3) 0.02196(19) 0.00155(17) 0.02105(18) -0.0010(2)
Ag3 0.0595(3) 0.0568(4) 0.0254(3) 0.0029(3) 0.0241(2) 0.0029(3)
Ag5 0.0569(3) 0.1376(5) 0.0196(2) 0.0060(2) 0.01756(18) 0.0067(3)
O1 0.0366(17) 0.042(2) 0.0403(18) -0.0090(17) 0.0144(15) 0.0003(17)
O2 0.0365(17) 0.052(2) 0.0330(18) -0.0070(17) 0.0043(15) -0.0041(17)
O3 0.0459(18) 0.042(2) 0.0360(17) -0.0139(17) 0.0198(15) 0.0007(13)
O4 0.0530(19) 0.037(2) 0.0255(16) 0.0032(15) 0.0247(15) -0.0033(17)
O5 0.0415(18) 0.042(2) 0.0350(18) 0.0035(16) 0.0038(15) -0.0126(18)
O6 0.0527(19) 0.040(2) 0.0231(16) 0.0097(15) 0.0062(15) -0.0056(18)
O7 0.0426(18) 0.060(3) 0.047(2) 0.0130(19) 0.0254(17) 0.0011(19)
O8 0.0412(19) 0.068(3) 0.049(2) 0.023(2) 0.0161(17) 0.018(2)
O9 0.040(4) 0.038(4) 0.042(4) -0.012(3) 0.014(3) -0.012(3)
N1 0.047(2) 0.035(2) 0.0196(18) 0.0032(17) 0.0141(17) 0.003(2)
N2 0.044(2) 0.033(2) 0.0262(19) 0.0005(18) 0.0146(18) -0.009(2)
N3 0.049(2) 0.032(2) 0.0182(18) 0.0002(17) 0.0136(17) -0.001(2)
N4 0.048(2) 0.038(3) 0.0218(19) 0.0055(18) 0.0154(17) 0.007(2)
N5 0.052(2) 0.043(3) 0.0197(19) 0.0030(18) 0.0155(18) 0.003(2)
N6 0.047(2) 0.051(3) 0.023(2) 0.004(2) 0.0143(18) -0.001(2)
N7 0.044(2) 0.066(3) 0.0177(19) 0.002(2) 0.0126(17) 0.002(2)
N8 0.042(2) 0.069(4) 0.024(2) -0.011(2) 0.0140(18) -0.009(2)
O1W 0.168(5) 0.102(4) 0.059(3) 0.019(3) 0.036(3) -0.011(4)
O2W 0.058(2) 0.079(3) 0.050(2) -0.007(2) 0.0255(19) -0.019(2)
O3W 0.153(5) 0.080(4) 0.138(6) -0.019(4) 0.016(5) 0.015(4)
O7W 0.083(3) 0.138(5) 0.062(3) 0.007(3) 0.011(2) 0.052(3)
O8W 0.059(2) 0.091(4) 0.090(3) 0.019(3) 0.036(2) 0.011(3)
O9W 0.051(2) 0.060(3) 0.041(2) -0.0032(19) 0.0095(17) 0.003(2)
O10W 0.076(3) 0.090(3) 0.033(2) -0.011(2) 0.0204(19) -0.010(3)
C1 0.035(2) 0.024(3) 0.020(2) 0.0005(18) 0.0090(18) -0.005(2)
C2 0.039(2) 0.030(3) 0.022(2) -0.002(2) 0.0084(19) -0.004(2)
C3 0.045(3) 0.033(3) 0.021(2) -0.001(2) 0.018(2) 0.001(2)
C4 0.034(2) 0.019(2) 0.026(2) 0.0015(19) 0.0149(18) 0.000(2)
C5 0.033(2) 0.020(2) 0.021(2) 0.0076(18) 0.0090(18) 0.002(2)
C6 0.033(2) 0.020(2) 0.021(2) 0.0036(18) 0.0124(18) -0.004(2)
C7 0.037(2) 0.029(3) 0.024(2) 0.006(2) 0.007(2) -0.005(2)
C8 0.028(2) 0.034(3) 0.018(2) -0.003(2) 0.0079(17) 0.005(2)
C9 0.028(2) 0.031(3) 0.024(2) -0.001(2) 0.0090(18) 0.001(2)
C10 0.035(2) 0.030(3) 0.029(2) -0.003(2) 0.014(2) 0.000(2)
C11 0.065(3) 0.027(3) 0.026(2) -0.004(2) 0.021(2) 0.001(3)
C12 0.073(4) 0.033(3) 0.033(3) 0.006(2) 0.019(3) 0.000(3)
C13 0.064(3) 0.027(3) 0.027(2) -0.006(2) 0.017(2) -0.003(3)
C14 0.030(2) 0.026(3) 0.024(2) 0.0059(19) 0.0098(18) 0.002(2)
C15 0.066(3) 0.026(3) 0.028(2) 0.001(2) 0.018(2) 0.002(3)
C16 0.033(2) 0.029(3) 0.020(2) 0.0031(19) 0.0070(18) 0.004(2)
C17 0.072(3) 0.028(3) 0.032(3) 0.004(2) 0.026(3) 0.005(3)
C18 0.068(3) 0.030(3) 0.030(3) -0.001(2) 0.022(2) 0.006(3)
C19 0.064(3) 0.025(3) 0.023(2) 0.009(2) 0.012(2) 0.011(3)
C20 0.063(3) 0.027(3) 0.022(2) -0.001(2) 0.013(2) 0.009(2)
C21 0.054(3) 0.026(3) 0.027(2) -0.005(2) 0.015(2) 0.004(2)
C22 0.056(3) 0.022(3) 0.027(2) 0.000(2) 0.016(2) 0.003(2)
C23 0.033(2) 0.026(3) 0.019(2) 0.0017(18) 0.0078(18) 0.003(2)
C24 0.063(3) 0.028(3) 0.022(2) -0.006(2) 0.015(2) -0.007(3)
C25 0.071(3) 0.024(3) 0.031(3) 0.003(2) 0.017(2) -0.005(3)
C26 0.031(2) 0.033(3) 0.020(2) 0.000(2) 0.0073(18) -0.001(2)
C27 0.038(2) 0.025(3) 0.027(2) -0.002(2) 0.013(2) -0.002(2)
C28 0.035(2) 0.030(3) 0.026(2) 0.002(2) 0.0102(19) -0.005(2)
C29 0.060(3) 0.036(3) 0.028(2) -0.005(2) 0.020(2) -0.001(3)
C30 0.059(3) 0.030(3) 0.028(2) 0.004(2) 0.015(2) 0.007(3)
C31 0.084(4) 0.054(4) 0.034(3) -0.005(3) 0.028(3) 0.020(3)
C32 0.076(4) 0.037(3) 0.032(3) -0.005(2) 0.025(3) 0.001(3)
C33 0.035(2) 0.033(3) 0.021(2) -0.005(2) 0.0089(18) -0.004(2)
C34 0.061(3) 0.034(3) 0.027(2) -0.001(2) 0.012(2) 0.001(3)
C35 0.066(3) 0.043(4) 0.029(3) 0.006(2) 0.012(3) -0.005(3)
C36 0.033(2) 0.038(3) 0.020(2) -0.003(2) 0.0083(18) -0.005(2)
C37 0.071(3) 0.033(3) 0.031(3) -0.005(2) 0.024(3) -0.013(3)
C38 0.069(4) 0.053(4) 0.029(3) 0.006(3) 0.017(3) -0.012(3)
C39 0.047(3) 0.052(4) 0.030(3) -0.013(3) 0.015(2) -0.007(3)
C40 0.045(3) 0.041(3) 0.030(2) -0.011(2) 0.017(2) -0.007(2)
C41 0.071(4) 0.033(3) 0.033(3) 0.009(2) 0.022(3) 0.005(3)
C42 0.070(3) 0.034(3) 0.031(3) 0.005(2) 0.024(3) 0.007(3)
C43 0.033(2) 0.034(3) 0.022(2) 0.003(2) 0.0103(19) -0.001(2)
C44 0.066(3) 0.033(3) 0.029(2) 0.004(2) 0.019(2) 0.007(3)
C45 0.081(4) 0.040(3) 0.033(3) -0.001(2) 0.024(3) 0.013(3)
C46 0.033(2) 0.034(3) 0.020(2) 0.003(2) 0.0106(18) -0.001(2)
C47 0.078(4) 0.033(3) 0.030(3) 0.000(2) 0.018(3) -0.014(3)
C48 0.077(4) 0.044(4) 0.027(3) -0.008(2) 0.018(3) -0.014(3)
C49 0.061(3) 0.049(4) 0.031(3) 0.010(3) 0.021(2) -0.004(3)
C50 0.059(3) 0.039(3) 0.031(3) 0.000(2) 0.020(2) -0.002(3)
N9 0.097(4) 0.095(4) 0.097(4) -0.0003(10) 0.0283(15) -0.0003(10)
O10 0.135(5) 0.133(5) 0.132(5) -0.0006(10) 0.0391(17) 0.0016(10)

loop_
_atom_type_symbol
_atom_type_description
_atom_type_scat_dispersion_real
_atom_type_scat_dispersion_imag
_atom_type_scat_source
C C 0.0033 0.0016 'International Tables Vol C Tables 4.2.6.8 and 6.1.1.4'
H H 0.0000 0.0000 'International Tables Vol C Tables 4.2.6.8 and 6.1.1.4'
N N 0.0061 0.0033 'International Tables Vol C Tables 4.2.6.8 and 6.1.1.4'
O O 0.0106 0.0060 'International Tables Vol C Tables 4.2.6.8 and 6.1.1.4'
Ag Ag -0.8971 1.1015 'International Tables Vol C Tables 4.2.6.8 and 6.1.1.4'

loop_
_geom_angle_atom_site_label_1
_geom_angle_atom_site_label_2
_geom_angle_atom_site_label_3
_geom_angle
_geom_angle_site_symmetry_1
_geom_angle_site_symmetry_3
H6WB O6W H6WA 132.4 . .
H4WA O4W H4WB 108.3 . .
H5WA O5W H5WB 107.5 . .
N6 Ag4 N5 177.75(16) 4_565 .
N2 Ag1 N1 158.07(16) 4_566 .
N2 Ag1 O1 98.70(13) 4_566 .
N1 Ag1 O1 102.27(13) . .
N3 Ag2 N4 157.15(16) . 4_566
N3 Ag2 O3 113.60(13) . .
N4 Ag2 O3 83.91(13) 4_566 .
O4 Ag3 O4 180.000(1) 3_657 .
N7 Ag5 N8 176.34(18) . 4_565
C7 O1 Ag1 121.7(3) . .
C8 O3 Ag2 137.3(3) . .
C8 O4 Ag3 111.7(3) . .
C25 N1 C21 115.8(4) . .
C25 N1 Ag1 122.3(3) . .
C21 N1 Ag1 121.9(3) . .
C28 N2 C29 116.1(4) . .
C28 N2 Ag1 119.5(3) . 4_565
C29 N2 Ag1 124.3(3) . 4_565
C11 N3 C12 116.4(4) . .
C11 N3 Ag2 124.0(3) . .
C12 N3 Ag2 119.3(3) . .
C19 N4 C18 116.3(4) . .
C19 N4 Ag2 118.8(3) . 4_565
C18 N4 Ag2 124.6(3) . 4_565
C45 N5 C41 116.7(4) . .
C45 N5 Ag4 123.5(3) . .
C41 N5 Ag4 119.7(3) . .
C48 N6 C49 117.2(4) . .
C48 N6 Ag4 122.2(4) . 4_566
C49 N6 Ag4 120.3(3) . 4_566
C31 N7 C35 116.9(4) . .
C31 N7 Ag5 122.6(4) . .
C35 N7 Ag5 120.3(4) . .
C38 N8 C39 118.3(4) . .
C38 N8 Ag5 122.7(4) . 4_566
C39 N8 Ag5 119.0(3) . 4_566
H1WA O1W H1WB 117.7 . .
H2WA O2W H2WB 115.2 . .
H3WA O3W H3WB 97.6 . .
H7WB O7W H7WA 109.5 . .
H8WA O8W H8WB 110.1 . .
H9WB O9W H9WA 101.1 . .
H9WB O9W H9WA 101.1 . .
H10A O10W H10B 109.5 . .
C2 C1 C6 119.1(4) . .
C2 C1 C7 119.5(4) . .
C6 C1 C7 121.2(4) . .
C1 C2 C3 120.3(4) . .
C1 C2 H2 119.8 . .
C3 C2 H2 119.8 . .
C4 C3 C2 121.6(4) . .
C4 C3 H3 119.2 . .
C2 C3 H3 119.2 . .
C3 C4 C5 119.1(4) . .
C3 C4 C10 120.3(4) . .
C5 C4 C10 120.6(4) . .
C4 C5 C6 119.8(4) . .
C4 C5 C9 122.6(4) . .
C6 C5 C9 117.4(4) . .
C1 C6 C5 120.1(4) . .
C1 C6 C8 123.8(4) . .
C5 C6 C8 116.1(4) . .
O2 C7 O1 124.7(4) . .
O2 C7 C1 118.3(4) . .
O1 C7 C1 116.9(4) . .
O3 C8 O4 124.8(4) . .
O3 C8 C6 118.1(4) . .
O4 C8 C6 116.8(4) . .
O6 C9 O5 126.2(4) . .
O6 C9 C5 117.9(4) . .
O5 C9 C5 115.8(4) . .
O8 C10 O7 125.8(4) . .
O8 C10 C4 117.6(4) . .
O7 C10 C4 116.6(4) . .
N3 C11 C15 123.1(4) . .
N3 C11 H11 118.5 . .
C15 C11 H11 118.5 . .
N3 C12 C13 123.3(5) . .
N3 C12 H12 118.4 . .
C13 C12 H12 118.4 . .
C12 C13 C14 120.6(5) . .
C12 C13 H13 119.7 . .
C14 C13 H13 119.7 . .
C13 C14 C15 115.8(4) . .
C13 C14 C16 122.2(4) . .
C15 C14 C16 122.1(4) . .
C11 C15 C14 120.9(5) . .
C11 C15 H15 119.6 . .
C14 C15 H15 119.6 . .
C20 C16 C17 116.6(4) . .
C20 C16 C14 122.0(4) . .
C17 C16 C14 121.5(4) . .
C18 C17 C16 119.7(5) . .
C18 C17 H17 120.1 . .
C16 C17 H17 120.1 . .
N4 C18 C17 123.2(5) . .
N4 C18 H18 118.4 . .
C17 C18 H18 118.4 . .
N4 C19 C20 124.3(5) . .
N4 C19 H19 117.8 . .
C20 C19 H19 117.8 . .
C19 C20 C16 119.8(4) . .
C19 C20 H20 120.1 . .
C16 C20 H20 120.1 . .
N1 C21 C22 123.5(4) . .
N1 C21 H21 118.3 . .
C22 C21 H21 118.3 . .
C21 C22 C23 120.5(4) . .
C21 C22 H22 119.7 . .
C23 C22 H22 119.7 . .
C24 C23 C22 116.1(4) . .
C24 C23 C26 121.8(4) . .
C22 C23 C26 122.1(4) . .
C25 C24 C23 120.2(4) . .
C25 C24 H24 119.9 . .
C23 C24 H24 119.9 . .
N1 C25 C24 123.9(5) . .
N1 C25 H25 118.1 . .
C24 C25 H25 118.1 . .
C27 C26 C30 116.4(4) . .
C27 C26 C23 122.1(4) . .
C30 C26 C23 121.5(4) . .
C28 C27 C26 120.4(4) . .
C28 C27 H27 119.8 . .
C26 C27 H27 119.8 . .
N2 C28 C27 123.2(4) . .
N2 C28 H28 118.4 . .
C27 C28 H28 118.4 . .
N2 C29 C30 124.5(5) . .
N2 C29 H29 117.8 . .
C30 C29 H29 117.8 . .
C29 C30 C26 119.5(5) . .
C29 C30 H30 120.3 . .
C26 C30 H30 120.3 . .
N7 C31 C32 123.5(5) . .
N7 C31 H31 118.3 . .
C32 C31 H31 118.3 . .
C31 C32 C33 120.1(5) . .
C31 C32 H32 120.0 . .
C33 C32 H32 120.0 . .
C32 C33 C34 116.7(4) . .
C32 C33 C36 121.4(4) . .
C34 C33 C36 121.8(4) . .
C35 C34 C33 119.8(5) . .
C35 C34 H34 120.1 . .
C33 C34 H34 120.1 . .
N7 C35 C34 123.0(5) . .
N7 C35 H35 118.5 . .
C34 C35 H35 118.5 . .
C37 C36 C40 116.7(4) . .
C37 C36 C33 122.4(4) . .
C40 C36 C33 120.9(4) . .
C38 C37 C36 119.5(5) . .
C38 C37 H37 120.2 . .
C36 C37 H37 120.2 . .
N8 C38 C37 122.5(5) . .
N8 C38 H38 118.7 . .
C37 C38 H38 118.7 . .
N8 C39 C40 122.3(5) . .
N8 C39 H39 118.9 . .
C40 C39 H39 118.9 . .
C39 C40 C36 120.6(5) . .
C39 C40 H40 119.7 . .
C36 C40 H40 119.7 . .
N5 C41 C42 124.1(5) . .
N5 C41 H41 118.0 . .
C42 C41 H41 118.0 . .
C41 C42 C43 119.1(5) . .
C41 C42 H42 120.5 . .
C43 C42 H42 120.5 . .
C42 C43 C44 117.3(4) . .
C42 C43 C46 120.9(4) . .
C44 C43 C46 121.7(4) . .
C45 C44 C43 119.0(5) . .
C45 C44 H44 120.5 . .
C43 C44 H44 120.5 . .
N5 C45 C44 123.8(5) . .
N5 C45 H45 118.1 . .
C44 C45 H45 118.1 . .
C47 C46 C50 116.5(4) . .
C47 C46 C43 122.1(4) . .
C50 C46 C43 121.4(4) . .
C48 C47 C46 119.6(5) . .
C48 C47 H47 120.2 . .
C46 C47 H47 120.2 . .
N6 C48 C47 123.9(5) . .
N6 C48 H48 118.1 . .
C47 C48 H48 118.1 . .
N6 C49 C50 123.1(5) . .
N6 C49 H49 118.4 . .
C50 C49 H49 118.4 . .
C49 C50 C46 119.7(5) . .
C49 C50 H50 120.1 . .
C46 C50 H50 120.1 . .
O9 N9 O10 137.6(14) . .
O9 N9 O10 140.3(14) . 3_676
O10 N9 O10 77.4(11) . 3_676
N9 O10 N9 102.6(11) . 3_676

loop_
_geom_bond_atom_site_label_1
_geom_bond_atom_site_label_2
_geom_bond_distance
_geom_bond_site_symmetry_2
O6W H6WB 0.7200 .
O6W H6WA 0.7200 .
O4W H4WA 0.8654 .
O4W H4WB 0.8576 .
O5W H5WA 0.8003 .
O5W H5WB 0.8501 .
Ag4 N6 2.128(4) 4_565
Ag4 N5 2.128(4) .
Ag1 N2 2.181(4) 4_566
Ag1 N1 2.184(3) .
Ag1 O1 2.507(4) .
Ag2 N3 2.182(3) .
Ag2 N4 2.194(4) 4_566
Ag2 O3 2.542(3) .
Ag3 O4 2.144(3) 3_657
Ag3 O4 2.144(3) .
Ag5 N7 2.123(4) .
Ag5 N8 2.129(4) 4_565
O1 C7 1.261(5) .
O2 C7 1.255(5) .
O3 C8 1.241(5) .
O4 C8 1.274(5) .
O5 C9 1.264(5) .
O6 C9 1.240(5) .
O7 C10 1.250(5) .
O8 C10 1.241(5) .
O9 N9 1.165(14) .
N1 C25 1.344(6) .
N1 C21 1.346(6) .
N2 C28 1.340(6) .
N2 C29 1.341(6) .
N2 Ag1 2.181(4) 4_565
N3 C11 1.340(6) .
N3 C12 1.341(6) .
N4 C19 1.325(6) .
N4 C18 1.339(6) .
N4 Ag2 2.194(4) 4_565
N5 C45 1.322(6) .
N5 C41 1.324(6) .
N6 C48 1.319(7) .
N6 C49 1.342(7) .
N6 Ag4 2.128(4) 4_566
N7 C31 1.328(7) .
N7 C35 1.333(7) .
N8 C38 1.334(7) .
N8 C39 1.349(7) .
N8 Ag5 2.129(4) 4_566
O1W H1WA 0.8499 .
O1W H1WB 0.8492 .
O2W H2WA 0.8001 .
O2W H2WB 0.7165 .
O3W H3WA 0.7998 .
O3W H3WB 0.8505 .
O7W H7WB 0.8498 .
O7W H7WA 0.8501 .
O8W H8WA 0.8902 .
O8W H8WB 0.7801 .
O9W H9WB 0.6867 .
O9W H9WB 0.6867 .
O9W H9WA 0.7200 .
O10W H10A 0.8500 .
O10W H10B 0.7200 .
C1 C2 1.386(6) .
C1 C6 1.392(6) .
C1 C7 1.522(6) .
C2 C3 1.387(6) .
C2 H2 0.9300 .
C3 C4 1.376(6) .
C3 H3 0.9300 .
C4 C5 1.389(6) .
C4 C10 1.531(6) .
C5 C6 1.421(6) .
C5 C9 1.523(6) .
C6 C8 1.504(6) .
C11 C15 1.364(6) .
C11 H11 0.9300 .
C12 C13 1.366(6) .
C12 H12 0.9300 .
C13 C14 1.385(6) .
C13 H13 0.9300 .
C14 C15 1.386(6) .
C14 C16 1.481(6) .
C15 H15 0.9300 .
C16 C20 1.380(6) .
C16 C17 1.389(6) .
C17 C18 1.379(6) .
C17 H17 0.9300 .
C18 H18 0.9300 .
C19 C20 1.366(6) .
C19 H19 0.9300 .
C20 H20 0.9300 .
C21 C22 1.369(6) .
C21 H21 0.9300 .
C22 C23 1.387(6) .
C22 H22 0.9300 .
C23 C24 1.387(6) .
C23 C26 1.481(6) .
C24 C25 1.368(6) .
C24 H24 0.9300 .
C25 H25 0.9300 .
C26 C27 1.382(6) .
C26 C30 1.402(6) .
C27 C28 1.374(6) .
C27 H27 0.9300 .
C28 H28 0.9300 .
C29 C30 1.355(6) .
C29 H29 0.9300 .
C30 H30 0.9300 .
C31 C32 1.362(7) .
C31 H31 0.9300 .
C32 C33 1.378(7) .
C32 H32 0.9300 .
C33 C34 1.383(7) .
C33 C36 1.480(6) .
C34 C35 1.373(7) .
C34 H34 0.9300 .
C35 H35 0.9300 .
C36 C37 1.387(7) .
C36 C40 1.406(6) .
C37 C38 1.386(7) .
C37 H37 0.9300 .
C38 H38 0.9300 .
C39 C40 1.352(6) .
C39 H39 0.9300 .
C40 H40 0.9300 .
C41 C42 1.367(7) .
C41 H41 0.9300 .
C42 C43 1.380(7) .
C42 H42 0.9300 .
C43 C44 1.387(7) .
C43 C46 1.476(6) .
C44 C45 1.371(7) .
C44 H44 0.9300 .
C45 H45 0.9300 .
C46 C47 1.392(7) .
C46 C50 1.396(7) .
C47 C48 1.365(7) .
C47 H47 0.9300 .
C48 H48 0.9300 .
C49 C50 1.363(6) .
C49 H49 0.9300 .
C50 H50 0.9300 .
N9 O10 1.506(17) .
N9 O10 1.530(17) 3_676
O10 N9 1.530(17) 3_676

loop_
_geom_hbond_atom_site_label_D
_geom_hbond_atom_site_label_H
_geom_hbond_atom_site_label_A
_geom_hbond_distance_DH
_geom_hbond_distance_HA
_geom_hbond_distance_DA
_geom_hbond_angle_DHA
_geom_hbond_site_symmetry_A
O10W H10B O6 0.72 1.99 2.710(5) 174.1 1_564
O10W H10A O2W 0.85 2.14 2.716(5) 124.7 1_565
O9W H9WA O6W 0.72 2.14 2.779(6) 147.9 2_746
O9W H9WB O6W 0.69 2.31 2.908(6) 146.8 4_566
O8W H8WA O7W 0.89 2.12 2.987(7) 162.9 .
O8W H8WB O7 0.78 2.17 2.791(5) 137.4 1_455
O7W H7WA O3W 0.85 2.14 2.936(8) 154.8 1_455
O7W H7WB O2 0.85 2.03 2.875(5) 179.2 .
O6W H6WB O10W 0.72 2.13 2.793(5) 154.2 4_576
O6W H6WA O8 0.72 2.05 2.768(5) 179.0 2_756
O5W H5WB O3W 0.85 2.11 2.858(10) 146.6 3_756
O5W H5WA O4W 0.80 2.02 2.664(9) 137.3 4_565
O4W H4WB O2 0.86 1.96 2.742(6) 151.2 2_656
O4W H4WA O9 0.87 1.95 2.812(9) 178.9 4_576
O3W H3WB O1W 0.85 2.23 2.827(9) 127.3 .
O3W H3WA O5W 0.80 2.30 2.925(9) 135.4 .
O2W H2WA O1 0.80 2.25 2.800(5) 126.9 3_656
O2W H2WB O8W 0.72 2.25 2.881(5) 146.8 3_656
O1W H1WB O9 0.85 2.25 2.770(8) 120.0 1_545
O1W H1WA O7 0.85 2.12 2.760(6) 131.8 .

loop_
_geom_torsion_atom_site_label_1
_geom_torsion_atom_site_label_2
_geom_torsion_atom_site_label_3
_geom_torsion_atom_site_label_4
_geom_torsion
_geom_torsion_site_symmetry_1
_geom_torsion_site_symmetry_4
N2 Ag1 O1 C7 -157.7(3) 4_566 .
N1 Ag1 O1 C7 28.8(3) . .
N3 Ag2 O3 C8 50.4(5) . .
N4 Ag2 O3 C8 -144.8(4) 4_566 .
N2 Ag1 N1 C25 -166.0(4) 4_566 .
O1 Ag1 N1 C25 -3.3(4) . .
N2 Ag1 N1 C21 16.5(6) 4_566 .
O1 Ag1 N1 C21 179.1(3) . .
N4 Ag2 N3 C11 13.2(6) 4_566 .
O3 Ag2 N3 C11 150.8(4) . .
N4 Ag2 N3 C12 -173.1(4) 4_566 .
O3 Ag2 N3 C12 -35.5(4) . .
C6 C1 C2 C3 -3.0(7) . .
C7 C1 C2 C3 171.8(4) . .
C1 C2 C3 C4 2.2(7) . .
C2 C3 C4 C5 0.1(7) . .
C2 C3 C4 C10 -177.6(4) . .
C3 C4 C5 C6 -1.5(6) . .
C10 C4 C5 C6 176.2(4) . .
C3 C4 C5 C9 -175.3(4) . .
C10 C4 C5 C9 2.4(7) . .
C2 C1 C6 C5 1.7(6) . .
C7 C1 C6 C5 -173.1(4) . .
C2 C1 C6 C8 179.1(4) . .
C7 C1 C6 C8 4.3(7) . .
C4 C5 C6 C1 0.6(6) . .
C9 C5 C6 C1 174.7(4) . .
C4 C5 C6 C8 -177.0(4) . .
C9 C5 C6 C8 -2.9(6) . .
Ag1 O1 C7 O2 -107.3(4) . .
Ag1 O1 C7 C1 71.0(4) . .
C2 C1 C7 O2 25.0(6) . .
C6 C1 C7 O2 -160.2(4) . .
C2 C1 C7 O1 -153.4(4) . .
C6 C1 C7 O1 21.4(6) . .
Ag2 O3 C8 O4 155.7(3) . .
Ag2 O3 C8 C6 -18.8(6) . .
Ag3 O4 C8 O3 -15.7(5) . .
Ag3 O4 C8 C6 158.9(3) . .
C1 C6 C8 O3 -106.3(5) . .
C5 C6 C8 O3 71.2(5) . .
C1 C6 C8 O4 78.8(5) . .
C5 C6 C8 O4 -103.7(5) . .
C4 C5 C9 O6 -115.0(5) . .
C6 C5 C9 O6 71.1(5) . .
C4 C5 C9 O5 68.0(6) . .
C6 C5 C9 O5 -106.0(4) . .
C3 C4 C10 O8 -132.3(5) . .
C5 C4 C10 O8 50.1(6) . .
C3 C4 C10 O7 43.9(6) . .
C5 C4 C10 O7 -133.8(5) . .
C12 N3 C11 C15 -1.4(8) . .
Ag2 N3 C11 C15 172.5(4) . .
C11 N3 C12 C13 1.6(8) . .
Ag2 N3 C12 C13 -172.6(4) . .
N3 C12 C13 C14 -0.8(8) . .
C12 C13 C14 C15 -0.3(7) . .
C12 C13 C14 C16 -179.3(4) . .
N3 C11 C15 C14 0.4(8) . .
C13 C14 C15 C11 0.4(7) . .
C16 C14 C15 C11 179.5(4) . .
C13 C14 C16 C20 160.8(5) . .
C15 C14 C16 C20 -18.2(7) . .
C13 C14 C16 C17 -20.8(7) . .
C15 C14 C16 C17 160.2(5) . .
C20 C16 C17 C18 -2.7(7) . .
C14 C16 C17 C18 178.9(4) . .
C19 N4 C18 C17 -0.4(8) . .
Ag2 N4 C18 C17 -174.8(4) 4_565 .
C16 C17 C18 N4 2.3(8) . .
C18 N4 C19 C20 -1.1(7) . .
Ag2 N4 C19 C20 173.6(4) 4_565 .
N4 C19 C20 C16 0.7(8) . .
C17 C16 C20 C19 1.3(7) . .
C14 C16 C20 C19 179.7(4) . .
C25 N1 C21 C22 -0.1(7) . .
Ag1 N1 C21 C22 177.6(4) . .
N1 C21 C22 C23 -0.5(7) . .
C21 C22 C23 C24 0.6(7) . .
C21 C22 C23 C26 179.6(4) . .
C22 C23 C24 C25 -0.2(7) . .
C26 C23 C24 C25 -179.2(4) . .
C21 N1 C25 C24 0.5(7) . .
Ag1 N1 C25 C24 -177.1(4) . .
C23 C24 C25 N1 -0.4(8) . .
C24 C23 C26 C27 152.3(5) . .
C22 C23 C26 C27 -26.7(7) . .
C24 C23 C26 C30 -27.1(7) . .
C22 C23 C26 C30 154.0(5) . .
C30 C26 C27 C28 1.0(6) . .
C23 C26 C27 C28 -178.4(4) . .
C29 N2 C28 C27 -0.3(6) . .
Ag1 N2 C28 C27 -177.9(3) 4_565 .
C26 C27 C28 N2 -0.2(7) . .
C28 N2 C29 C30 -0.1(7) . .
Ag1 N2 C29 C30 177.4(4) 4_565 .
N2 C29 C30 C26 1.0(8) . .
C27 C26 C30 C29 -1.4(7) . .
C23 C26 C30 C29 178.0(4) . .
C35 N7 C31 C32 -1.2(9) . .
Ag5 N7 C31 C32 -176.6(4) . .
N7 C31 C32 C33 2.5(9) . .
C31 C32 C33 C34 -1.9(8) . .
C31 C32 C33 C36 -179.2(5) . .
C32 C33 C34 C35 0.4(7) . .
C36 C33 C34 C35 177.6(4) . .
C31 N7 C35 C34 -0.5(8) . .
Ag5 N7 C35 C34 175.0(4) . .
C33 C34 C35 N7 0.8(8) . .
C32 C33 C36 C37 -18.8(7) . .
C34 C33 C36 C37 164.1(5) . .
C32 C33 C36 C40 159.5(5) . .
C34 C33 C36 C40 -17.6(7) . .
C40 C36 C37 C38 -1.7(7) . .
C33 C36 C37 C38 176.7(5) . .
C39 N8 C38 C37 0.3(8) . .
Ag5 N8 C38 C37 -178.1(4) 4_566 .
C36 C37 C38 N8 0.7(8) . .
C38 N8 C39 C40 -0.3(7) . .
Ag5 N8 C39 C40 178.2(4) 4_566 .
N8 C39 C40 C36 -0.8(7) . .
C37 C36 C40 C39 1.8(7) . .
C33 C36 C40 C39 -176.7(4) . .
C45 N5 C41 C42 -0.6(8) . .
Ag4 N5 C41 C42 178.1(4) . .
N5 C41 C42 C43 -0.5(8) . .
C41 C42 C43 C44 1.6(7) . .
C41 C42 C43 C46 -176.1(5) . .
C42 C43 C44 C45 -1.7(7) . .
C46 C43 C44 C45 176.1(5) . .
C41 N5 C45 C44 0.6(8) . .
Ag4 N5 C45 C44 -178.1(4) . .
C43 C44 C45 N5 0.6(9) . .
C42 C43 C46 C47 -23.2(7) . .
C44 C43 C46 C47 159.2(5) . .
C42 C43 C46 C50 154.4(5) . .
C44 C43 C46 C50 -23.3(7) . .
C50 C46 C47 C48 0.7(8) . .
C43 C46 C47 C48 178.4(5) . .
C49 N6 C48 C47 0.0(8) . .
Ag4 N6 C48 C47 173.8(4) 4_566 .
C46 C47 C48 N6 -0.5(9) . .
C48 N6 C49 C50 0.2(8) . .
Ag4 N6 C49 C50 -173.7(4) 4_566 .
N6 C49 C50 C46 0.1(8) . .
C47 C46 C50 C49 -0.6(7) . .
C43 C46 C50 C49 -178.3(4) . .
O9 N9 O10 N9 158(2) . 3_676
O10 N9 O10 N9 0.0 3_676 3_676
